data_7110875
loop_
_publ_author_name
'Leverd, Pascal C.'
'Nierlich, Martine'
'Dumazet-Bonnamour, Isabelle'
'Lamartine, Roger'

_publ_contact_author
;
Leverd, Pascal C.
CEA-Saclay
SCM, B\^at. 125
91191 Gif-sur-Yvette
France
;
_publ_section_title
;
 Using a large calixarene as a polyalkoxide ligand:
 tert-butylcalix[12]arene and its complex with the uranyl cation
;
_journal_issue 6
_journal_name_full 'Chemical Communications'
_journal_page_first 493
_journal_paper_doi 10.1039/b000909l
_journal_year 2000
_chemical_formula_sum 'C199 H247 N15 O26 U4'
_chemical_formula_weight 4215.22
_chemical_name_systematic
; 
? 
;
_space_group_IT_number 2
_symmetry_cell_setting triclinic
_symmetry_space_group_name_Hall '-P 1'
_symmetry_space_group_name_H-M 'P -1'
_atom_sites_solution_hydrogens 'see text'
_atom_sites_solution_primary direct
_atom_sites_solution_secondary difmap
_audit_creation_method SHELXL
_cell_angle_alpha 114.39(3)
_cell_angle_beta 94.07(3)
_cell_angle_gamma 97.50(3)
_cell_formula_units_Z 1
_cell_length_a 10.099(2)
_cell_length_b 22.133(4)
_cell_length_c 25.109(5)
_cell_measurement_reflns_used all
_cell_measurement_temperature 100(2)
_cell_measurement_theta_max 20.63
_cell_measurement_theta_min 2.25
_cell_volume 5019(2)
_computing_cell_refinement 'DENZO (Otwinowski & Minor, 1997)'
_computing_data_collection 'DENZO (Otwinowski & Minor, 1997)'
_computing_data_reduction 'DENZO (Otwinowski & Minor, 1997)'
_computing_molecular_graphics 'Bruker SHELXTL, V.5, Madison/WI, 1997'
_computing_publication_material 'Bruker SHELXTL, V.5, Madison/WI, 1997'
_computing_structure_refinement 'SHELXL-93 (Sheldrick, 1993)'
_computing_structure_solution 'SHELXS-86 (Sheldrick, 1990)'
_diffrn_ambient_temperature 100(2)
_diffrn_measurement_device 'nonius CCD'
_diffrn_measurement_method 'area detector'
_diffrn_radiation_monochromator graphite
_diffrn_radiation_source 'fine-focus sealed tube'
_diffrn_radiation_type MoK\a
_diffrn_radiation_wavelength 0.71073
_diffrn_reflns_av_R_equivalents 0.214
_diffrn_reflns_av_sigmaI/netI 0.3178
_diffrn_reflns_limit_h_max 9
_diffrn_reflns_limit_h_min 0
_diffrn_reflns_limit_k_max 21
_diffrn_reflns_limit_k_min -21
_diffrn_reflns_limit_l_max 24
_diffrn_reflns_limit_l_min -24
_diffrn_reflns_number 16796
_diffrn_reflns_theta_max 20.63
_diffrn_reflns_theta_min 2.25
_diffrn_standards_decay_% 'not significant'
_exptl_absorpt_coefficient_mu 3.283
_exptl_absorpt_correction_type none
_exptl_crystal_colour red
_exptl_crystal_density_diffrn 1.395
_exptl_crystal_density_meas ?
_exptl_crystal_description platelet
_exptl_crystal_F_000 2120
_exptl_crystal_size_max 0.06
_exptl_crystal_size_mid 0.04
_exptl_crystal_size_min 0.03
_refine_diff_density_max 0.988
_refine_diff_density_min -0.914
_refine_diff_density_rms 0.170
_refine_ls_extinction_method none
_refine_ls_goodness_of_fit_all 1.036
_refine_ls_goodness_of_fit_obs 1.228
_refine_ls_hydrogen_treatment 'see text'
_refine_ls_matrix_type full
_refine_ls_number_parameters 375
_refine_ls_number_reflns 9384
_refine_ls_number_restraints 0
_refine_ls_restrained_S_all 1.090
_refine_ls_restrained_S_obs 1.228
_refine_ls_R_factor_all 0.3007
_refine_ls_R_factor_obs 0.1397
_refine_ls_shift/esd_max -0.004
_refine_ls_shift/esd_mean 0.000
_refine_ls_structure_factor_coef Fsqd
_refine_ls_weighting_details 'w==1/[\s^2^(Fo^2^)+(0.0905P)^2^+161.1434P] where P==(Fo^2^+2Fc^2^)/3'
_refine_ls_weighting_scheme calc
_refine_ls_wR_factor_all 0.3604
_refine_ls_wR_factor_obs 0.2578
_reflns_number_observed 3687
_reflns_number_total 9436
_reflns_observed_criterion >2sigma(I)
_cod_data_source_file b000909lsup1.cif
_cod_data_source_block struc2
_cod_depositor_comments
;
The following automatic conversions were performed:

'_exptl_crystal_density_meas' value 'not measured' was changed to '?'
- the value is perceived as not measured.

Automatic conversion script
Id: cif_fix_values 3008 2015-01-20 13:52:24Z robertas 

The following automatic conversions were performed:

'_refine_ls_weighting_scheme' value 'calc
w==1/[\s^2^(Fo^2^)+(0.0905P)^2^+161.1434P] where P==(Fo^2^+2Fc^2^)/3'
was changed to 'calc'. New tag '_refine_ls_weighting_details' was
created. The value of the new tag was set to
'w==1/[\s^2^(Fo^2^)+(0.0905P)^2^+161.1434P] where
P==(Fo^2^+2Fc^2^)/3'.

Automatic conversion script
Id: cif_fix_values 3143 2015-03-26 13:38:13Z robertas 
;
_cod_original_cell_volume 5018.9(17)
_cod_database_code 7110875

loop_
_symmetry_equiv_pos_as_xyz
'x, y, z'
'-x, -y, -z'

loop_
_atom_site_aniso_label
_atom_site_aniso_U_11
_atom_site_aniso_U_22
_atom_site_aniso_U_33
_atom_site_aniso_U_23
_atom_site_aniso_U_13
_atom_site_aniso_U_12
U1 0.093(2) 0.067(2) 0.063(2) 0.0304(14) -0.0101(13) -0.0041(14)
O1A 0.122(23) 0.032(17) 0.019(15) 0.013(13) -0.006(15) 0.038(16)
O1B 0.140(28) 0.052(20) 0.062(21) 0.038(18) 0.017(20) 0.038(20)
U2 0.079(2) 0.060(2) 0.073(2) 0.0366(13) 0.0016(13) 0.0069(12)
O2A 0.081(22) 0.094(25) 0.054(19) 0.058(19) -0.013(17) -0.030(18)
O2B 0.052(18) 0.070(21) 0.048(18) 0.032(16) 0.026(14) -0.002(15)
O11 0.096(24) 0.129(29) 0.126(27) 0.119(25) 0.023(20) 0.007(20)
O21 0.104(23) 0.059(21) 0.040(18) 0.028(16) -0.012(16) -0.025(18)
O31 0.081(23) 0.068(23) 0.095(26) 0.032(21) -0.048(20) -0.017(18)
O1 0.067(20) 0.092(24) 0.059(20) 0.037(19) 0.014(16) 0.024(17)
O2 0.102(24) 0.087(25) 0.072(23) 0.042(20) 0.006(19) 0.024(19)
O3 0.106(25) 0.073(23) 0.117(27) 0.069(22) -0.037(21) -0.001(19)
O4 0.065(20) 0.080(24) 0.102(25) 0.065(21) -0.023(18) 0.000(17)
O5 0.108(23) 0.068(20) 0.033(16) 0.043(16) 0.024(15) 0.008(17)
O6 0.092(21) 0.052(19) 0.050(18) 0.026(16) 0.000(16) -0.004(16)

loop_
_atom_site_label
_atom_site_type_symbol
_atom_site_fract_x
_atom_site_fract_y
_atom_site_fract_z
_atom_site_U_iso_or_equiv
_atom_site_thermal_displace_type
_atom_site_occupancy
_atom_site_calc_flag
_atom_site_refinement_flags
U1 U 1.0722(2) 0.13391(10) 0.25744(8) 0.0762(8) Uani 1 d .
O1A O 1.1867(27) 0.0832(12) 0.2218(9) 0.056(8) Uani 1 d .
O1B O 0.9484(32) 0.1772(13) 0.2919(12) 0.078(10) Uani 1 d .
U2 U 0.7796(2) -0.05151(9) 0.09664(8) 0.0690(8) Uani 1 d .
O2A O 0.9366(27) -0.0708(14) 0.0746(11) 0.073(10) Uani 1 d .
O2B O 0.6321(24) -0.0315(13) 0.1145(10) 0.055(8) Uani 1 d .
N11 N 0.9095(55) 0.0838(31) 0.1429(27) 0.129(18) Uiso 1 d .
O11 O 0.9035(29) 0.0507(17) 0.1750(15) 0.096(11) Uani 1 d .
O21 O 0.9915(28) 0.1459(14) 0.1667(11) 0.071(9) Uani 1 d .
O31 O 0.8491(28) 0.0575(15) 0.0930(15) 0.088(11) Uani 1 d .
N1A N 0.6948(29) -0.0596(13) -0.0057(10) 0.072(11) Uiso 1 d G
C1A C 0.7876(25) -0.0516(14) -0.0380(13) 0.086(15) Uiso 1 d G
H1A H 0.8786(33) -0.0423(20) -0.0231(19) 0.103 Uiso 1 calc R
C2A C 0.7511(30) -0.0569(14) -0.0917(13) 0.087(15) Uiso 1 d G
H2A H 0.8163(41) -0.0513(21) -0.1144(19) 0.105 Uiso 1 calc R
C3A C 0.6216(33) -0.0701(14) -0.1129(12) 0.090(15) Uiso 1 d G
H3A H 0.5959(47) -0.0738(21) -0.1506(15) 0.108 Uiso 1 calc R
C4A C 0.5288(26) -0.0781(14) -0.0807(13) 0.082(15) Uiso 1 d G
H4A H 0.4378(34) -0.0874(20) -0.0957(19) 0.098 Uiso 1 calc R
C5A C 0.5653(27) -0.0729(13) -0.0270(12) 0.059(12) Uiso 1 d G
H5A H 0.5001(37) -0.0785(19) -0.0043(17) 0.071 Uiso 1 calc R
O1 O 1.2031(25) 0.2280(14) 0.2695(11) 0.070(9) Uani 1 d .
C11 C 1.2207(31) 0.3003(13) 0.3081(15) 0.076(14) Uiso 1 d G
C12 C 1.1712(26) 0.3430(15) 0.2876(11) 0.079(14) Uiso 1 d G
C13 C 1.1972(25) 0.4115(14) 0.3221(13) 0.043(10) Uiso 1 d G
H13 H 1.1638(37) 0.4404(20) 0.3083(19) 0.051 Uiso 1 calc R
C14 C 1.2727(28) 0.4373(13) 0.3770(13) 0.089(15) Uiso 1 d G
C15 C 1.3222(28) 0.3945(18) 0.3974(12) 0.093(16) Uiso 1 d G
H15 H 1.3733(40) 0.4120(25) 0.4345(16) 0.111 Uiso 1 calc R
C16 C 1.2961(30) 0.3261(17) 0.3630(16) 0.091(16) Uiso 1 d G
C17 C 1.3392(39) 0.2808(21) 0.3915(18) 0.071(14) Uiso 1 d .
H17A H 1.3627(39) 0.2413(21) 0.3608(18) 0.085 Uiso 1 calc R
H17B H 1.4205(39) 0.3051(21) 0.4192(18) 0.085 Uiso 1 calc R
O2 O 1.1760(29) 0.1481(15) 0.3444(12) 0.084(10) Uani 1 d .
C21 C 1.1629(30) 0.1939(15) 0.3966(12) 0.072(14) Uiso 1 d G
C22 C 1.2378(25) 0.2571(15) 0.4241(13) 0.059(12) Uiso 1 d G
C23 C 1.2208(27) 0.2989(13) 0.4800(13) 0.069(13) Uiso 1 d G
H23 H 1.2718(38) 0.3421(17) 0.4987(18) 0.083 Uiso 1 calc R
C24 C 1.1288(30) 0.2775(15) 0.5084(11) 0.079(14) Uiso 1 d G
C25 C 1.0539(27) 0.2143(16) 0.4810(14) 0.081(14) Uiso 1 d G
H25 H 0.9911(38) 0.1997(23) 0.5005(19) 0.098 Uiso 1 calc R
C26 C 1.0709(29) 0.1725(14) 0.4252(14) 0.083(15) Uiso 1 d G
C27 C 0.9772(46) 0.1070(23) 0.3972(21) 0.102(17) Uiso 1 d .
H27A H 0.9127(46) 0.1093(23) 0.3678(21) 0.122 Uiso 1 calc R
H27B H 0.9272(46) 0.1023(23) 0.4272(21) 0.122 Uiso 1 calc R
O3 O 0.9693(30) 0.0264(15) 0.2700(14) 0.094(11) Uani 1 d .
C31 C 1.0288(28) 0.0069(17) 0.3069(15) 0.078(14) Uiso 1 d G
C32 C 1.0350(29) 0.0436(14) 0.3677(15) 0.082(15) Uiso 1 d G
C33 C 1.0957(30) 0.0213(15) 0.4063(12) 0.092(16) Uiso 1 d G
H33 H 1.0998(45) 0.0458(22) 0.4469(15) 0.110 Uiso 1 calc R
C34 C 1.1500(26) -0.0376(16) 0.3840(14) 0.067(13) Uiso 1 d G
C35 C 1.1438(29) -0.0743(14) 0.3232(15) 0.103(17) Uiso 1 d G
H35 H 1.1800(42) -0.1136(19) 0.3084(22) 0.124 Uiso 1 calc R
C36 C 1.0832(31) -0.0520(16) 0.2847(12) 0.082(14) Uiso 1 d G
C37 C 1.0851(43) -0.0955(23) 0.2197(19) 0.091(16) Uiso 1 d .
H37A H 1.1620(43) -0.1184(23) 0.2147(19) 0.109 Uiso 1 calc R
H37B H 1.0921(43) -0.0677(23) 0.1983(19) 0.109 Uiso 1 calc R
O4 O 0.8212(25) -0.0736(14) 0.1785(13) 0.076(9) Uani 1 d .
C41 C 0.8304(30) -0.1326(13) 0.1787(12) 0.073(14) Uiso 1 d G
C42 C 0.9531(26) -0.1474(14) 0.1959(11) 0.062(12) Uiso 1 d G
C43 C 0.9577(25) -0.2110(15) 0.1950(11) 0.074(14) Uiso 1 d G
H43 H 1.0388(34) -0.2208(21) 0.2064(17) 0.089 Uiso 1 calc R
C44 C 0.8396(29) -0.2598(13) 0.1769(12) 0.066(13) Uiso 1 d G
C45 C 0.7169(25) -0.2450(14) 0.1597(11) 0.072(14) Uiso 1 d G
H45 H 0.6389(34) -0.2773(19) 0.1477(16) 0.086 Uiso 1 calc R
C46 C 0.7123(26) -0.1814(15) 0.1606(12) 0.063(13) Uiso 1 d G
C47 C 0.5716(39) -0.1695(21) 0.1411(18) 0.073(13) Uiso 1 d .
H47A H 0.5077(39) -0.1757(21) 0.1663(18) 0.087 Uiso 1 calc R
H47B H 0.5783(39) -0.1239(21) 0.1447(18) 0.087 Uiso 1 calc R
O5 O 0.6854(26) -0.1554(13) 0.0495(10) 0.062(8) Uani 1 d .
C51 C 0.5761(26) -0.2090(14) 0.0312(14) 0.063(13) Uiso 1 d G
C52 C 0.5237(29) -0.2191(15) 0.0779(12) 0.082(15) Uiso 1 d G
C53 C 0.4236(28) -0.2753(15) 0.0659(12) 0.088(15) Uiso 1 d G
H53 H 0.3890(41) -0.2820(22) 0.0968(17) 0.106 Uiso 1 calc R
C54 C 0.3759(26) -0.3214(14) 0.0071(14) 0.062(12) Uiso 1 d G
C55 C 0.4282(28) -0.3113(14) -0.0396(12) 0.082(15) Uiso 1 d G
H55 H 0.3967(41) -0.3418(20) -0.0784(15) 0.099 Uiso 1 calc R
C56 C 0.5283(28) -0.2551(15) -0.0275(13) 0.073(14) Uiso 1 d G
C57 C 0.5894(46) -0.2449(24) -0.0757(20) 0.091(16) Uiso 1 d .
H57A H 0.6448(46) -0.2004(24) -0.0588(20) 0.110 Uiso 1 calc R
H57B H 0.5170(46) -0.2449(24) -0.1032(20) 0.110 Uiso 1 calc R
O6 O 1.2727(26) 0.2292(12) 0.1614(11) 0.065(8) Uani 1 d .
C61 C 1.2509(28) 0.2851(13) 0.1518(12) 0.077(14) Uiso 1 d G
C62 C 1.3228(25) 0.2964(13) 0.1117(11) 0.045(11) Uiso 1 d G
C63 C 1.3175(24) 0.3530(14) 0.1029(11) 0.079(14) Uiso 1 d G
H63 H 1.3664(35) 0.3607(20) 0.0756(15) 0.095 Uiso 1 calc R
C64 C 1.2404(26) 0.3983(12) 0.1341(12) 0.055(11) Uiso 1 d G
C65 C 1.1685(25) 0.3870(13) 0.1742(11) 0.066(13) Uiso 1 d G
H65 H 1.1159(35) 0.4178(18) 0.1955(16) 0.079 Uiso 1 calc R
C66 C 1.1738(25) 0.3303(14) 0.1831(11) 0.057(12) Uiso 1 d G
C67 C 1.0926(45) 0.3149(24) 0.2240(19) 0.096(16) Uiso 1 d .
H67A H 1.0661(45) 0.2664(24) 0.2090(19) 0.115 Uiso 1 calc R
H67B H 1.0112(45) 0.3341(24) 0.2258(19) 0.115 Uiso 1 calc R
C18 C 1.3230(52) 0.5164(26) 0.4163(23) 0.100(17) Uiso 1 d .
C19A C 1.4775(60) 0.5391(31) 0.4352(27) 0.163(26) Uiso 1 d .
H19A H 1.5100(60) 0.5137(31) 0.4548(27) 0.245 Uiso 1 calc R
H19B H 1.4969(60) 0.5862(31) 0.4615(27) 0.245 Uiso 1 calc R
H19C H 1.5214(60) 0.5315(31) 0.4008(27) 0.245 Uiso 1 calc R
C19B C 1.2554(58) 0.5408(31) 0.4759(26) 0.159(25) Uiso 1 d .
H19D H 1.2875(58) 0.5201(31) 0.4999(26) 0.239 Uiso 1 calc R
H19E H 1.1591(58) 0.5281(31) 0.4663(26) 0.239 Uiso 1 calc R
H19F H 1.2790(58) 0.5890(31) 0.4971(26) 0.239 Uiso 1 calc R
C19C C 1.2619(53) 0.5535(28) 0.3845(24) 0.137(22) Uiso 1 d .
H19G H 1.1665(53) 0.5371(28) 0.3739(24) 0.205 Uiso 1 calc R
H19H H 1.3027(53) 0.5461(28) 0.3494(24) 0.205 Uiso 1 calc R
H19I H 1.2776(53) 0.6009(28) 0.4100(24) 0.205 Uiso 1 calc R
C28 C 1.1392(47) 0.3258(24) 0.5723(21) 0.086(15) Uiso 1 d .
C29A C 1.0087(51) 0.3189(27) 0.6051(23) 0.129(21) Uiso 1 d .
H29A H 0.9278(51) 0.3104(27) 0.5787(23) 0.193 Uiso 1 calc R
H29B H 1.0117(51) 0.3600(27) 0.6398(23) 0.193 Uiso 1 calc R
H29C H 1.0094(51) 0.2822(27) 0.6161(23) 0.193 Uiso 1 calc R
C29B C 1.1191(53) 0.3992(27) 0.5771(24) 0.133(21) Uiso 1 d .
H29D H 1.0413(53) 0.3943(27) 0.5504(24) 0.199 Uiso 1 calc R
H29E H 1.1975(53) 0.4195(27) 0.5669(24) 0.199 Uiso 1 calc R
H29F H 1.1067(53) 0.4275(27) 0.6167(24) 0.199 Uiso 1 calc R
C29C C 1.2585(46) 0.3385(25) 0.6139(21) 0.109(18) Uiso 1 d .
H29G H 1.2466(46) 0.3704(25) 0.6524(21) 0.164 Uiso 1 calc R
H29H H 1.3357(46) 0.3563(25) 0.6013(21) 0.164 Uiso 1 calc R
H29I H 1.2719(46) 0.2971(25) 0.6156(21) 0.164 Uiso 1 calc R
C38 C 1.2202(65) -0.0626(36) 0.4297(29) 0.134(22) Uiso 1 d .
C39A C 1.3670(63) -0.0553(32) 0.4245(27) 0.171(27) Uiso 1 d .
H39A H 1.4042(63) -0.0085(32) 0.4375(27) 0.256 Uiso 1 calc R
H39B H 1.3792(63) -0.0799(32) 0.3840(27) 0.256 Uiso 1 calc R
H39C H 1.4120(63) -0.0728(32) 0.4485(27) 0.256 Uiso 1 calc R
C39B C 1.1839(107) -0.1330(58) 0.4092(48) 0.342(63) Uiso 1 d .
H39D H 1.0896(107) -0.1443(58) 0.4106(48) 0.513 Uiso 1 calc R
H39E H 1.2357(107) -0.1477(58) 0.4336(48) 0.513 Uiso 1 calc R
H39F H 1.2018(107) -0.1549(58) 0.3692(48) 0.513 Uiso 1 calc R
C39C C 1.2295(76) -0.0076(40) 0.4987(35) 0.231(37) Uiso 1 d .
H39G H 1.2561(76) 0.0371(40) 0.5017(35) 0.346 Uiso 1 calc R
H39H H 1.2949(76) -0.0164(40) 0.5230(35) 0.346 Uiso 1 calc R
H39I H 1.1430(76) -0.0112(40) 0.5118(35) 0.346 Uiso 1 calc R
C48 C 0.8500(43) -0.3331(22) 0.1753(20) 0.071(13) Uiso 1 d .
C49A C 0.8873(53) -0.3237(28) 0.2370(24) 0.132(21) Uiso 1 d .
H49A H 0.8216(53) -0.3026(28) 0.2608(24) 0.198 Uiso 1 calc R
H49B H 0.9744(53) -0.2955(28) 0.2526(24) 0.198 Uiso 1 calc R
H49C H 0.8900(53) -0.3667(28) 0.2374(24) 0.198 Uiso 1 calc R
C49B C 0.9350(44) -0.3643(23) 0.1306(20) 0.096(16) Uiso 1 d .
H49D H 0.8972(44) -0.3668(23) 0.0934(20) 0.144 Uiso 1 calc R
H49E H 0.9397(44) -0.4089(23) 0.1269(20) 0.144 Uiso 1 calc R
H49F H 1.0239(44) -0.3377(23) 0.1421(20) 0.144 Uiso 1 calc R
C49C C 0.7166(45) -0.3778(24) 0.1532(21) 0.106(18) Uiso 1 d .
H49G H 0.6549(45) -0.3604(24) 0.1808(21) 0.159 Uiso 1 calc R
H49H H 0.7255(45) -0.4222(24) 0.1487(21) 0.159 Uiso 1 calc R
H49I H 0.6830(45) -0.3797(24) 0.1157(21) 0.159 Uiso 1 calc R
C58 C 0.2849(43) -0.3900(22) -0.0091(19) 0.075(14) Uiso 1 d .
C59A C 0.3809(42) -0.4379(22) -0.0041(19) 0.087(15) Uiso 1 d .
H59A H 0.4273(42) -0.4194(22) 0.0354(19) 0.131 Uiso 1 calc R
H59B H 0.4455(42) -0.4422(22) -0.0312(19) 0.131 Uiso 1 calc R
H59C H 0.3290(42) -0.4814(22) -0.0135(19) 0.131 Uiso 1 calc R
C59B C 0.2109(38) -0.4180(20) -0.0713(17) 0.068(13) Uiso 1 d .
H59D H 0.1550(38) -0.4605(20) -0.0803(17) 0.103 Uiso 1 calc R
H59E H 0.2751(38) -0.4243(20) -0.0987(17) 0.103 Uiso 1 calc R
H59F H 0.1557(38) -0.3870(20) -0.0742(17) 0.103 Uiso 1 calc R
C59C C 0.1710(43) -0.3841(23) 0.0299(19) 0.093(16) Uiso 1 d .
H59G H 0.2098(43) -0.3663(23) 0.0705(19) 0.140 Uiso 1 calc R
H59H H 0.1178(43) -0.4279(23) 0.0184(19) 0.140 Uiso 1 calc R
H59I H 0.1147(43) -0.3545(23) 0.0249(19) 0.140 Uiso 1 calc R
C68 C 1.2372(53) 0.4639(27) 0.1278(24) 0.109(18) Uiso 1 d .
C69A C 1.3816(40) 0.5114(22) 0.1465(19) 0.089(15) Uiso 1 d .
H69A H 1.4457(40) 0.4869(22) 0.1241(19) 0.134 Uiso 1 calc R
H69B H 1.4099(40) 0.5259(22) 0.1878(19) 0.134 Uiso 1 calc R
H69C H 1.3759(40) 0.5501(22) 0.1387(19) 0.134 Uiso 1 calc R
C69B C 1.1989(47) 0.4476(25) 0.0608(21) 0.112(18) Uiso 1 d .
H69D H 1.2577(47) 0.4196(25) 0.0377(21) 0.168 Uiso 1 calc R
H69E H 1.2084(47) 0.4889(25) 0.0562(21) 0.168 Uiso 1 calc R
H69F H 1.1072(47) 0.4245(25) 0.0476(21) 0.168 Uiso 1 calc R
C69C C 1.1473(52) 0.5076(27) 0.1652(24) 0.130(21) Uiso 1 d .
H69G H 1.1510(52) 0.5476(27) 0.1588(24) 0.195 Uiso 1 calc R
H69H H 1.1770(52) 0.5198(27) 0.2061(24) 0.195 Uiso 1 calc R
H69I H 1.0563(52) 0.4834(27) 0.1548(24) 0.195 Uiso 1 calc R
N1B N 0.7791(31) 0.4259(26) 0.2216(15) 0.138(18) Uiso 1 d G
C1B C 0.7321(45) 0.4827(20) 0.2418(16) 0.137(22) Uiso 1 d G
H1B H 0.7865(67) 0.5225(28) 0.2468(25) 0.165 Uiso 1 calc R
C2B C 0.6085(51) 0.4833(21) 0.2548(17) 0.190(31) Uiso 1 d G
H2B H 0.5752(76) 0.5235(29) 0.2691(24) 0.228 Uiso 1 calc R
C3B C 0.5317(37) 0.4271(27) 0.2476(17) 0.145(23) Uiso 1 d G
H3B H 0.4442(49) 0.4275(41) 0.2568(25) 0.174 Uiso 1 calc R
C4B C 0.5787(44) 0.3702(21) 0.2274(16) 0.146(23) Uiso 1 d G
H4B H 0.5243(66) 0.3304(28) 0.2223(25) 0.176 Uiso 1 calc R
C5B C 0.7024(46) 0.3697(19) 0.2144(15) 0.124(20) Uiso 1 d G
H5B H 0.7356(71) 0.3295(26) 0.2002(22) 0.148 Uiso 1 calc R
N1 N 0.8743 0.1707 -0.0233 0.130 Uiso 1 d .
C1 C 0.7342 0.1167 -0.0555 0.130 Uiso 1 d .
H1C H 0.7338(31) 0.0798(33) -0.0441(43) 0.156 Uiso 1 calc R
H1D H 0.6593(31) 0.1388(33) -0.0403(43) 0.156 Uiso 1 calc R
C3 C 0.9219 0.1804 0.0391 0.130 Uiso 1 d .
H3C H 0.9210(31) 0.1364(33) 0.0388(43) 0.156 Uiso 1 calc R
H3D H 1.0146(31) 0.2040(33) 0.0504(43) 0.156 Uiso 1 calc R
C5 C 0.8946 0.2185 -0.0349 0.130 Uiso 1 d .
H5C H 0.8449(31) 0.2527(33) -0.0117(43) 0.156 Uiso 1 calc R
H5D H 0.8635(31) 0.2047(33) -0.0763(43) 0.156 Uiso 1 calc R
C2 C 0.7142 0.0930 -0.1095 0.130 Uiso 1 d .
H2C H 0.6299(31) 0.0622(33) -0.1237(43) 0.195 Uiso 1 calc R
H2D H 0.7859(31) 0.0695(33) -0.1255(43) 0.195 Uiso 1 calc R
H2E H 0.7111(31) 0.1287(33) -0.1216(43) 0.195 Uiso 1 calc R
C4 C 0.8425 0.2174 0.0836 0.130 Uiso 1 d .
H4C H 0.8793(31) 0.2212(33) 0.1214(43) 0.195 Uiso 1 calc R
H4D H 0.7510(31) 0.1939(33) 0.0737(43) 0.195 Uiso 1 calc R
H4E H 0.8447(31) 0.2616(33) 0.0852(43) 0.195 Uiso 1 calc R
C6 C 1.0547 0.2493 -0.0206 0.130 Uiso 1 d .
H6A H 1.0705(31) 0.2874(33) -0.0299(43) 0.195 Uiso 1 calc R
H6B H 1.1034(31) 0.2155(33) -0.0440(43) 0.195 Uiso 1 calc R
H6C H 1.0849(31) 0.2633(33) 0.0205(43) 0.195 Uiso 1 calc R
N1C N 0.7748(32) -0.1218(15) 0.3112(14) 0.183(24) Uiso 0.50 d PG
C1C C 0.6699(29) -0.0736(14) 0.3358(12) 0.183(24) Uiso 0.50 d PG
C2C C 0.6118(31) -0.0668(14) 0.3943(12) 0.183(24) Uiso 0.50 d PG
C3C C 0.6587(36) -0.1081(15) 0.4282(14) 0.183(24) Uiso 0.50 d PG
C4C C 0.7636(39) -0.1563(16) 0.4036(16) 0.183(24) Uiso 0.50 d PG
C5C C 0.8217(36) -0.1632(16) 0.3451(16) 0.183(24) Uiso 0.50 d PG
N1D N 0.6571(25) 0.0511(13) 0.2616(10) 0.226(15) Uiso 1 d G
C1D C 0.5742(26) -0.0054(13) 0.2579(10) 0.226(15) Uiso 1 d G
C2D C 0.4496(26) -0.0004(14) 0.2766(10) 0.226(15) Uiso 1 d G
C3D C 0.4079(24) 0.0610(13) 0.2988(10) 0.226(15) Uiso 1 d G
C4D C 0.4909(24) 0.1174(12) 0.3025(9) 0.226(15) Uiso 1 d G
C5D C 0.6155(24) 0.1125(12) 0.2839(9) 0.226(15) Uiso 1 d G
N1E N 1.2718(43) 0.7058(19) 0.6194(14) 0.258(18) Uiso 1 d G
C1E C 1.3237(41) 0.6582(19) 0.6400(13) 0.258(18) Uiso 1 d G
C2E C 1.2308(36) 0.5986(17) 0.6368(12) 0.258(18) Uiso 1 d G
C3E C 1.0860(34) 0.5867(16) 0.6132(11) 0.258(18) Uiso 1 d G
C4E C 1.0342(37) 0.6343(17) 0.5926(12) 0.258(18) Uiso 1 d G
C5E C 1.1271(42) 0.6939(18) 0.5958(13) 0.258(18) Uiso 1 d G
N1F N 0.6814(21) 0.1953(11) 0.4675(8) 0.204(14) Uiso 1 d G
C1F C 0.5957(21) 0.1337(11) 0.4312(8) 0.204(14) Uiso 1 d G
C2F C 0.4601(23) 0.1228(12) 0.4404(9) 0.204(14) Uiso 1 d G
C3F C 0.4103(23) 0.1735(13) 0.4860(10) 0.204(14) Uiso 1 d G
C4F C 0.4960(23) 0.2351(12) 0.5224(9) 0.204(14) Uiso 1 d G
C5F C 0.6316(22) 0.2460(11) 0.5131(8) 0.204(14) Uiso 1 d G

loop_
_atom_type_symbol
_atom_type_description
_atom_type_scat_dispersion_real
_atom_type_scat_dispersion_imag
_atom_type_scat_source
C C 0.0033 0.0016 'International Tables Vol C Tables 4.2.6.8 and 6.1.1.4'
H H 0.0000 0.0000 'International Tables Vol C Tables 4.2.6.8 and 6.1.1.4'
N N 0.0061 0.0033 'International Tables Vol C Tables 4.2.6.8 and 6.1.1.4'
O O 0.0106 0.0060 'International Tables Vol C Tables 4.2.6.8 and 6.1.1.4'
U U -9.6767 9.6646 'International Tables Vol C Tables 4.2.6.8 and 6.1.1.4'

loop_
_geom_angle_atom_site_label_1
_geom_angle_atom_site_label_2
_geom_angle_atom_site_label_3
_geom_angle
_geom_angle_site_symmetry_3
O1B U1 O1A 174.5(12) .
O1B U1 O1 92.1(11) .
O1A U1 O1 93.4(11) .
O1B U1 O2 90.7(12) .
O1A U1 O2 89.6(10) .
O1 U1 O2 87.5(10) .
O1B U1 O11 91.5(12) .
O1A U1 O11 84.7(11) .
O1 U1 O11 132.5(9) .
O2 U1 O11 139.8(10) .
O1B U1 O21 88.7(11) .
O1A U1 O21 92.4(10) .
O1 U1 O21 78.3(9) .
O2 U1 O21 165.7(10) .
O11 U1 O21 54.5(8) .
O1B U1 O3 91.8(11) .
O1A U1 O3 82.9(11) .
O1 U1 O3 162.6(9) .
O2 U1 O3 75.5(10) .
O11 U1 O3 64.3(9) .
O21 U1 O3 118.8(9) .
O1B U1 N11 91.1(14) .
O1A U1 N11 87.4(13) .
O1 U1 N11 106.3(13) .
O2 U1 N11 166.1(14) .
O11 U1 N11 26.3(11) .
O21 U1 N11 28.2(11) .
O3 U1 N11 90.6(14) .
O2B U2 O2A 176.7(11) .
O2B U2 O5 89.6(11) .
O2A U2 O5 91.3(11) .
O2B U2 O4 91.8(10) .
O2A U2 O4 91.4(10) .
O5 U2 O4 87.2(9) .
O2B U2 O11 93.2(11) .
O2A U2 O11 87.0(11) .
O5 U2 O11 159.8(8) .
O4 U2 O11 72.8(9) .
O2B U2 O31 90.7(11) .
O2A U2 O31 86.8(11) .
O5 U2 O31 147.3(10) .
O4 U2 O31 125.5(10) .
O11 U2 O31 52.7(9) .
O2B U2 N1A 85.7(10) .
O2A U2 N1A 91.4(10) .
O5 U2 N1A 77.3(8) .
O4 U2 N1A 164.3(9) .
O11 U2 N1A 122.8(8) .
O31 U2 N1A 70.1(9) .
O2B U2 N11 93.5(13) .
O2A U2 N11 85.2(13) .
O5 U2 N11 172.0(13) .
O4 U2 N11 100.0(14) .
O11 U2 N11 27.3(12) .
O31 U2 N11 25.5(11) .
N1A U2 N11 95.6(14) .
O31 N11 O11 119.1(57) .
O31 N11 O21 123.7(53) .
O11 N11 O21 117.1(51) .
O31 N11 U2 60.9(31) .
O11 N11 U2 58.4(29) .
O21 N11 U2 170.7(37) .
O31 N11 U1 173.2(41) .
O11 N11 U1 58.0(29) .
O21 N11 U1 59.2(25) .
U2 N11 U1 115.3(20) .
N11 O11 U2 94.3(34) .
N11 O11 U1 95.7(34) .
U2 O11 U1 163.9(14) .
N11 O21 U1 92.6(29) .
N11 O31 U2 93.6(36) .
C1A N1A C5A 120.0 .
C1A N1A U2 116.9(16) .
C5A N1A U2 123.1(16) .
C2A C1A N1A 120.0 .
C3A C2A C1A 120.0 .
C4A C3A C2A 120.0 .
C3A C4A C5A 120.0 .
C4A C5A N1A 120.0 .
C11 O1 U1 138.0(19) .
C16 C11 C12 120.0 .
C16 C11 O1 119.7(26) .
C12 C11 O1 120.1(26) .
C11 C12 C13 120.0 .
C11 C12 C67 120.5(28) .
C13 C12 C67 119.4(28) .
C14 C13 C12 120.0 .
C15 C14 C13 120.0 .
C15 C14 C18 116.5(29) .
C13 C14 C18 123.0(29) .
C14 C15 C16 120.0 .
C11 C16 C15 120.0 .
C11 C16 C17 122.5(30) .
C15 C16 C17 117.1(30) .
C22 C17 C16 117.5(29) .
C21 O2 U1 126.6(23) .
O2 C21 C22 125.3(27) .
O2 C21 C26 114.6(27) .
C22 C21 C26 120.0 .
C21 C22 C23 120.0 .
C21 C22 C17 119.5(27) .
C23 C22 C17 120.4(27) .
C24 C23 C22 120.0 .
C23 C24 C25 120.0 .
C23 C24 C28 112.3(28) .
C25 C24 C28 127.0(28) .
C24 C25 C26 120.0 .
C25 C26 C21 120.0 .
C25 C26 C27 116.1(29) .
C21 C26 C27 123.7(29) .
C26 C27 C32 118.5(35) .
C31 O3 U1 122.4(21) .
O3 C31 C36 119.4(31) .
O3 C31 C32 120.6(31) .
C36 C31 C32 120.0 .
C33 C32 C31 120.0 .
C33 C32 C27 114.9(31) .
C31 C32 C27 125.1(31) .
C34 C33 C32 120.0 .
C35 C34 C33 120.1 .
C35 C34 C38 120.7(34) .
C33 C34 C38 119.2(34) .
C34 C35 C36 119.9 .
C31 C36 C35 120.1 .
C31 C36 C37 125.0(31) .
C35 C36 C37 115.0(31) .
C36 C37 C42 108.1(30) .
C41 O4 U2 127.2(23) .
O4 C41 C46 117.8(24) .
O4 C41 C42 122.2(24) .
C46 C41 C42 120.0 .
C43 C42 C41 120.0 .
C43 C42 C37 116.7(26) .
C41 C42 C37 123.2(26) .
C42 C43 C44 120.0 .
C45 C44 C43 120.0 .
C45 C44 C48 121.6(24) .
C43 C44 C48 118.4(23) .
C44 C45 C46 120.0 .
C45 C46 C41 120.0 .
C45 C46 C47 116.2(25) .
C41 C46 C47 123.7(25) .
C52 C47 C46 108.9(29) .
C51 O5 U2 153.6(21) .
O5 C51 C56 125.6(23) .
O5 C51 C52 114.0(23) .
C56 C51 C52 120.0 .
C53 C52 C51 120.0 .
C53 C52 C47 119.2(26) .
C51 C52 C47 120.8(26) .
C52 C53 C54 120.0 .
C53 C54 C55 120.0 .
C53 C54 C58 122.6(26) .
C55 C54 C58 116.6(26) .
C56 C55 C54 120.0 .
C51 C56 C55 120.0 .
C51 C56 C57 118.9(27) .
C55 C56 C57 121.0(28) .
C56 C57 C62 117.9(78) 2_755
C66 C61 C62 120.0 .
C66 C61 O6 124.3(23) .
C62 C61 O6 115.5(23) .
C63 C62 C61 120.0 .
C63 C62 C57 119.6(25) 2_755
C61 C62 C57 120.3(25) 2_755
C64 C63 C62 120.0 .
C63 C64 C65 120.0 .
C63 C64 C68 121.6(28) .
C65 C64 C68 118.3(28) .
C64 C65 C66 120.0 .
C61 C66 C65 120.0 .
C61 C66 C67 118.5(27) .
C65 C66 C67 121.5(27) .
C66 C67 C12 112.3(31) .
C19C C18 C19A 113.6(46) .
C19C C18 C14 107.6(42) .
C19A C18 C14 115.7(43) .
C19C C18 C19B 102.2(43) .
C19A C18 C19B 106.6(46) .
C14 C18 C19B 110.3(38) .
C29C C28 C24 121.4(41) .
C29C C28 C29A 107.3(41) .
C24 C28 C29A 116.4(38) .
C29C C28 C29B 105.3(41) .
C24 C28 C29B 109.3(37) .
C29A C28 C29B 92.8(36) .
C39B C38 C39A 101.4(68) .
C39B C38 C34 110.6(67) .
C39A C38 C34 106.4(47) .
C39B C38 C39C 124.9(73) .
C39A C38 C39C 98.5(55) .
C34 C38 C39C 112.0(52) .
C49B C48 C49A 119.7(41) .
C49B C48 C49C 104.8(39) .
C49A C48 C49C 107.1(39) .
C49B C48 C44 107.0(33) .
C49A C48 C44 108.0(36) .
C49C C48 C44 110.0(35) .
C59B C58 C54 111.0(33) .
C59B C58 C59C 104.1(34) .
C54 C58 C59C 112.5(35) .
C59B C58 C59A 110.4(36) .
C54 C58 C59A 106.1(32) .
C59C C58 C59A 112.9(37) .
C69C C68 C64 114.6(42) .
C69C C68 C69B 111.0(45) .
C64 C68 C69B 109.5(40) .
C69C C68 C69A 104.3(43) .
C64 C68 C69A 112.6(38) .
C69B C68 C69A 104.3(39) .
C5B N1B C1B 120.0 .
C2B C1B N1B 120.0 .
C3B C2B C1B 120.0 .
C2B C3B C4B 120.0 .
C5B C4B C3B 120.0 .
N1B C5B C4B 120.0 .
C5 N1 C3 118.4 .
C5 N1 C1 117.1 .
C3 N1 C1 115.1 .
C2 C1 N1 116.3 .
C4 C3 N1 115.0 .
N1 C5 C6 109.7 .
C5C N1C C1C 120.0 .
C2C C1C N1C 120.0 .
C1C C2C C3C 120.0 .
C2C C3C C4C 120.0 .
C5C C4C C3C 120.0 .
N1C C5C C4C 120.0 .
C5D N1D C1D 120.0 .
N1D C1D C2D 120.0 .
C1D C2D C3D 120.0 .
C4D C3D C2D 120.0 .
C3D C4D C5D 120.0 .
N1D C5D C4D 120.0 .
C1E N1E C5E 120.01(8) .
C2E C1E N1E 120.0 .
C1E C2E C3E 120.0 .
C2E C3E C4E 120.00(7) .
C3E C4E C5E 120.01(7) .
C4E C5E N1E 120.0 .
C1F N1F C5F 120.0 .
N1F C1F C2F 120.0 .
C1F C2F C3F 120.0 .
C4F C3F C2F 120.0 .
C5F C4F C3F 120.0 .
C4F C5F N1F 120.0 .

loop_
_geom_bond_atom_site_label_1
_geom_bond_atom_site_label_2
_geom_bond_distance
_geom_bond_site_symmetry_2
U1 O1B 1.74(3) .
U1 O1A 1.75(2) .
U1 O1 2.21(3) .
U1 O2 2.23(3) .
U1 O11 2.47(3) .
U1 O21 2.49(2) .
U1 O3 2.62(3) .
U1 N11 2.90(6) .
U2 O2B 1.65(2) .
U2 O2A 1.76(3) .
U2 O5 2.15(3) .
U2 O4 2.32(3) .
U2 O11 2.41(3) .
U2 O31 2.46(3) .
U2 N1A 2.58(2) .
U2 N11 2.82(6) .
N11 O31 1.22(5) .
N11 O11 1.29(5) .
N11 O21 1.37(6) .
N1A C1A 1.324(15) .
N1A C5A 1.324(15) .
C1A C2A 1.324(15) .
C2A C3A 1.324(14) .
C3A C4A 1.323(15) .
C4A C5A 1.324(15) .
O1 C11 1.47(3) .
C11 C16 1.38(2) .
C11 C12 1.38(2) .
C12 C13 1.38(2) .
C12 C67 1.56(5) .
C13 C14 1.38(2) .
C14 C15 1.38(2) .
C14 C18 1.60(5) .
C15 C16 1.38(2) .
C16 C17 1.54(4) .
C17 C22 1.52(4) .
O2 C21 1.31(3) .
C21 C22 1.363(15) .
C21 C26 1.36(2) .
C22 C23 1.36(2) .
C23 C24 1.36(2) .
C24 C25 1.36(2) .
C24 C28 1.50(5) .
C25 C26 1.363(15) .
C26 C27 1.48(5) .
C27 C32 1.51(5) .
O3 C31 1.31(3) .
C31 C36 1.39(2) .
C31 C32 1.39(2) .
C32 C33 1.39(2) .
C33 C34 1.39(2) .
C34 C35 1.39(2) .
C34 C38 1.62(6) .
C35 C36 1.39(2) .
C36 C37 1.52(5) .
C37 C42 1.54(5) .
O4 C41 1.32(3) .
C41 C46 1.406(15) .
C41 C42 1.406(15) .
C42 C43 1.405(15) .
C43 C44 1.406(15) .
C44 C45 1.405(15) .
C44 C48 1.62(5) .
C45 C46 1.406(15) .
C46 C47 1.56(4) .
C47 C52 1.51(4) .
O5 C51 1.40(3) .
C51 C56 1.41(2) .
C51 C52 1.41(2) .
C52 C53 1.41(2) .
C53 C54 1.41(2) .
C54 C55 1.41(2) .
C54 C58 1.54(5) .
C55 C56 1.41(2) .
C56 C57 1.48(4) .
C57 C62 1.56(19) 2_755
O6 C61 1.39(3) .
C61 C66 1.367(14) .
C61 C62 1.367(14) .
C62 C63 1.367(14) .
C62 C57 1.56(5) 2_755
C63 C64 1.367(14) .
C64 C65 1.367(14) .
C64 C68 1.53(5) .
C65 C66 1.368(14) .
C66 C67 1.48(4) .
C18 C19C 1.52(6) .
C18 C19A 1.55(6) .
C18 C19B 1.60(6) .
C28 C29C 1.45(5) .
C28 C29A 1.63(6) .
C28 C29B 1.62(6) .
C38 C39B 1.41(11) .
C38 C39A 1.49(7) .
C38 C39C 1.64(8) .
C48 C49B 1.46(5) .
C48 C49A 1.49(6) .
C48 C49C 1.48(5) .
C58 C59B 1.51(5) .
C58 C59C 1.55(5) .
C58 C59A 1.56(5) .
C68 C69C 1.50(6) .
C68 C69B 1.58(6) .
C68 C69A 1.60(6) .
N1B C5B 1.31(2) .
N1B C1B 1.31(2) .
C1B C2B 1.31(2) .
C2B C3B 1.31(2) .
C3B C4B 1.31(2) .
C4B C5B 1.31(2) .
N1 C5 1.21 .
N1 C3 1.52 .
N1 C1 1.64 .
C1 C2 1.22 .
C3 C4 1.45 .
C5 C6 1.62 .
N1C C5C 1.577(5) .
N1C C1C 1.577(5) .
C1C C2C 1.577(5) .
C2C C3C 1.577(5) .
C3C C4C 1.577(5) .
C4C C5C 1.577(5) .
N1D C5D 1.375(4) .
N1D C1D 1.375(4) .
C1D C2D 1.375(4) .
C2D C3D 1.376(4) .
C3D C4D 1.375(4) .
C4D C5D 1.375(4) .
N1E C1E 1.485(5) .
N1E C5E 1.486(4) .
C1E C2E 1.485(4) .
C2E C3E 1.485(5) .
C3E C4E 1.485(5) .
C4E C5E 1.485(5) .
N1F C1F 1.411(5) .
N1F C5F 1.411(4) .
C1F C2F 1.411(4) .
C2F C3F 1.412(4) .
C3F C4F 1.411(5) .
C4F C5F 1.411(5) .
